data_7712677
loop_
_publ_author_name
'Guo, Zhifang'
'Deacon, Glen B.'
'Junk, Peter Courtney'

_publ_section_title
;
 Never a dull moment with praseodymium metal
;
_journal_name_full 'Dalton Transactions'
_journal_paper_doi 10.1039/D3DT00534H
_journal_year 2023
_chemical_formula_moiety 'C54 H78 F N4 O Pr, C7 H8'
_chemical_formula_sum 'C61 H86 F N4 O Pr'
_chemical_formula_weight 1051.24
_space_group_crystal_system monoclinic
_space_group_IT_number 14
_space_group_name_Hall '-P 2ybc'
_space_group_name_H-M_alt 'P 1 21/c 1'
_atom_sites_solution_hydrogens mixed
_atom_sites_solution_primary dual
_audit_creation_date 2023-02-19
_audit_creation_method
;
Olex2 1.3
(compiled 2020.11.12 svn.r5f609507 for OlexSys, GUI svn.r6408)
;
_audit_update_record
;
2023-02-19 deposited with the CCDC.	2023-03-24 downloaded from the CCDC.
;
_cell_angle_alpha 90
_cell_angle_beta 92.9560(10)
_cell_angle_gamma 90
_cell_formula_units_Z 4
_cell_length_a 12.0787(2)
_cell_length_b 13.8725(2)
_cell_length_c 33.8375(5)
_cell_measurement_reflns_used 40121
_cell_measurement_temperature 123.00(12)
_cell_measurement_theta_max 33.4930
_cell_measurement_theta_min 3.3470
_cell_volume 5662.33(15)
_computing_cell_refinement 'CrysAlisPro 1.171.40.53 (Rigaku OD, 2019)'
_computing_data_collection 'CrysAlisPro 1.171.40.53 (Rigaku OD, 2019)'
_computing_data_reduction 'CrysAlisPro 1.171.40.53 (Rigaku OD, 2019)'
_computing_molecular_graphics 'Olex2 1.3 (Dolomanov et al., 2009)'
_computing_publication_material 'Olex2 1.3 (Dolomanov et al., 2009)'
_computing_structure_refinement 'SHELXL 2018/3 (Sheldrick, 2015)'
_computing_structure_solution 'SHELXT  (Sheldrick, 2015)'
_diffrn_ambient_environment N~2~
_diffrn_ambient_temperature 123.00(12)
_diffrn_detector 'CCD plate'
_diffrn_detector_area_resol_mean 10.0000
_diffrn_detector_type HyPix
_diffrn_measured_fraction_theta_full 0.998
_diffrn_measured_fraction_theta_max 0.889
_diffrn_measurement_details
;
List of Runs (angles in degrees, time in seconds):

  # Type    Start    End  Width  t~exp~   \w     \q     \k     \f   Frames
#--------------------------------------------------------------------------
  1  \w    -23.00  46.00   0.50   51.75    --   12.02 -99.00  90.00  138
  2  \w     26.00  75.00   0.50   51.75    --   12.02-151.00   8.00   98
  3  \w     11.00  58.00   0.50   51.75    --   12.02-122.00 169.00   94
  4  \w    -23.00  46.00   0.50   51.75    --   12.02 -99.00 -60.00  138
  5  \w     38.00  85.00   0.50   51.75    --   12.02-178.00-180.00   94
  6  \w    -84.00   2.00   0.50   51.75    --  -12.80 -57.00-180.00  172
  7  \w    -84.00 -59.00   0.50   51.75    --  -12.80 -77.00 -30.00   50
  8  \w    -84.00   2.00   0.50   51.75    --  -12.80 -57.00 120.00  172
;
_diffrn_measurement_device 'four-circle diffractometer'
_diffrn_measurement_device_type 'XtaLAB Synergy, Dualflex, HyPix'
_diffrn_measurement_method '\w scans'
_diffrn_orient_matrix_type 'CrysAlisPro convention (1999,Acta A55,543-557)'
_diffrn_orient_matrix_UB_11 0.0056691000
_diffrn_orient_matrix_UB_12 0.0437206000
_diffrn_orient_matrix_UB_13 0.0107720000
_diffrn_orient_matrix_UB_21 0.0021507000
_diffrn_orient_matrix_UB_22 0.0259990000
_diffrn_orient_matrix_UB_23 -0.0180038000
_diffrn_orient_matrix_UB_31 -0.0584840000
_diffrn_orient_matrix_UB_32 0.0051561000
_diffrn_orient_matrix_UB_33 -0.0007006000
_diffrn_radiation_monochromator mirror
_diffrn_radiation_probe x-ray
_diffrn_radiation_type 'Mo K\a'
_diffrn_radiation_wavelength 0.71073
_diffrn_reflns_av_R_equivalents 0.0458
_diffrn_reflns_av_unetI/netI 0.0447
_diffrn_reflns_Laue_measured_fraction_full 0.998
_diffrn_reflns_Laue_measured_fraction_max 0.889
_diffrn_reflns_limit_h_max 18
_diffrn_reflns_limit_h_min -16
_diffrn_reflns_limit_k_max 21
_diffrn_reflns_limit_k_min -20
_diffrn_reflns_limit_l_max 51
_diffrn_reflns_limit_l_min -50
_diffrn_reflns_number 95583
_diffrn_reflns_point_group_measured_fraction_full 0.998
_diffrn_reflns_point_group_measured_fraction_max 0.889
_diffrn_reflns_theta_full 25.242
_diffrn_reflns_theta_max 33.550
_diffrn_reflns_theta_min 3.353
_diffrn_source 'micro-focus sealed X-ray tube'
_diffrn_source_type 'PhotonJet (Mo) X-ray Source'
_exptl_absorpt_coefficient_mu 0.905
_exptl_absorpt_correction_T_max 1.00000
_exptl_absorpt_correction_T_min 0.75160
_exptl_absorpt_correction_type multi-scan
_exptl_absorpt_process_details
;
CrysAlisPro 1.171.40.53 (Rigaku Oxford Diffraction, 2019)
Empirical absorption correction using spherical harmonics,
 implemented in SCALE3 ABSPACK scaling algorithm.
;
_exptl_crystal_colour yellow
_exptl_crystal_colour_primary yellow
_exptl_crystal_density_diffrn 1.233
_exptl_crystal_description block
_exptl_crystal_F_000 2224
_exptl_crystal_size_max 0.2
_exptl_crystal_size_mid 0.15
_exptl_crystal_size_min 0.1
_refine_diff_density_max 1.061
_refine_diff_density_min -0.790
_refine_diff_density_rms 0.082
_refine_ls_extinction_method none
_refine_ls_goodness_of_fit_ref 1.047
_refine_ls_hydrogen_treatment mixed
_refine_ls_matrix_type full
_refine_ls_number_parameters 648
_refine_ls_number_reflns 19825
_refine_ls_number_restraints 0
_refine_ls_restrained_S_all 1.047
_refine_ls_R_factor_all 0.0530
_refine_ls_R_factor_gt 0.0328
_refine_ls_shift/su_max 0.002
_refine_ls_shift/su_mean 0.000
_refine_ls_structure_factor_coef Fsqd
_refine_ls_weighting_details 'w=1/[\s^2^(Fo^2^)+(0.0368P)^2^+0.9759P] where P=(Fo^2^+2Fc^2^)/3'
_refine_ls_weighting_scheme calc
_refine_ls_wR_factor_gt 0.0722
_refine_ls_wR_factor_ref 0.0772
_reflns_Friedel_coverage 0.000
_reflns_number_gt 15222
_reflns_number_total 19825
_reflns_threshold_expression 'I > 2\s(I)'
_cod_data_source_file d3dt00534h2.cif
_cod_data_source_block exp_1249
_cod_database_code 7712677
_shelx_shelxl_version_number 2018/3
_chemical_oxdiff_formula PrCHNOF
_shelx_space_group_comment
;
The symmetry employed for this shelxl refinement is uniquely defined
by the following loop, which should always be used as a source of
symmetry information in preference to the above space-group names.
They are only intended as comments.
;
_shelx_estimated_absorpt_t_max 0.915
_shelx_estimated_absorpt_t_min 0.840
_reflns_odcompleteness_completeness 99.80
_reflns_odcompleteness_iscentric 1
_reflns_odcompleteness_theta 29.97
_olex2_refinement_description
;
1. Fixed Uiso
 At 1.2 times of:
  All C(H) groups, All C(H,H) groups
 At 1.5 times of:
  All C(H,H,H) groups
2. Others
 Fixed Sof: H48(0.4) H48A(0.6) C49(0.4) H49A(0.4) H49B(0.4) H49C(0.4) C62(0.6)
 H62A(0.6) H62B(0.6) H62C(0.6)
3.a Ternary CH refined with riding coordinates:
 C45(H45), C48(H48), C48(H48A), C2(H2), C27(H27), C35(H35), C16(H16), C23(H23),
  C10(H10)
3.b Secondary CH2 refined with riding coordinates:
 C54(H54A,H54B), C51(H51A,H51B), C52(H52A,H52B), C53(H53A,H53B)
3.c Aromatic/amide H refined with riding coordinates:
 C41(H41), C43(H43), C42(H42), C32(H32), C30(H30), C31(H31), C19(H19), C5(H5),
 C7(H7), C21(H21), C6(H6), C20(H20), C57(H57), C58(H58), C60(H60), C61(H61),
 C59(H59)
3.d Idealised Me refined as rotating group:
 C28(H28A,H28B,H28C), C1(H1A,H1B,H1C), C47(H47A,H47B,H47C), C12(H12A,H12B,
 H12C), C18(H18A,H18B,H18C), C17(H17A,H17B,H17C), C3(H3A,H3B,H3C), C26(H26A,
 H26B,H26C), C46(H46A,H46B,H46C), C37(H37A,H37B,H37C), C11(H11A,H11B,H11C),
 C50(H50A,H50B,H50C), C25(H25A,H25B,H25C), C24(H24A,H24B,H24C), C36(H36A,H36B,
 H36C), C49(H49A,H49B,H49C), C55(H55A,H55B,H55C), C62(H62A,H62B,H62C)
;
_olex2_submission_special_instructions 'No special instructions were received'
_oxdiff_exptl_absorpt_empirical_details
;
Empirical correction (ABSPACK) includes:
- Absorption correction using spherical harmonics
- Frame scaling
;
_oxdiff_exptl_absorpt_empirical_full_max 1.599
_oxdiff_exptl_absorpt_empirical_full_min 0.835

loop_
_space_group_symop_operation_xyz
'x, y, z'
'-x, y+1/2, -z+1/2'
'-x, -y, -z'
'x, -y-1/2, z-1/2'

loop_
_atom_site_label
_atom_site_type_symbol
_atom_site_fract_x
_atom_site_fract_y
_atom_site_fract_z
_atom_site_U_iso_or_equiv
_atom_site_adp_type
_atom_site_occupancy
_atom_site_site_symmetry_order
_atom_site_calc_flag
_atom_site_refinement_flags_posn
_atom_site_refinement_flags_adp
_atom_site_refinement_flags_occupancy
_atom_site_disorder_assembly
_atom_site_disorder_group
Pr1 Pr 0.45006(2) 0.58514(2) 0.39578(2) 0.01514(3) Uani 1 1 d . . . . .
F1 F 0.38788(9) 0.50508(7) 0.44332(3) 0.0294(2) Uani 1 1 d . . . . .
O1 O 0.63548(10) 0.57732(9) 0.43160(4) 0.0254(3) Uani 1 1 d . . . . .
N4 N 0.37318(10) 0.48169(9) 0.33922(4) 0.0165(3) Uani 1 1 d . . . . .
N1 N 0.32192(11) 0.71843(9) 0.37733(4) 0.0177(3) Uani 1 1 d . . . . .
N2 N 0.46388(11) 0.75679(10) 0.42129(4) 0.0178(3) Uani 1 1 d . . . . .
N3 N 0.55454(10) 0.52896(10) 0.33855(4) 0.0170(3) Uani 1 1 d . . . . .
C39 C 0.65744(12) 0.52607(11) 0.31963(4) 0.0162(3) Uani 1 1 d . . . . .
C38 C 0.46967(13) 0.47961(11) 0.32254(5) 0.0162(3) Uani 1 1 d . . . . .
C13 C 0.36808(13) 0.78008(11) 0.40322(5) 0.0171(3) Uani 1 1 d . . . . .
C14 C 0.51175(13) 0.81749(11) 0.45185(5) 0.0186(3) Uani 1 1 d . . . . .
C40 C 0.73578(13) 0.45314(12) 0.32936(5) 0.0188(3) Uani 1 1 d . . . . .
C44 C 0.68217(13) 0.59946(11) 0.29258(5) 0.0190(3) Uani 1 1 d . . . . .
C34 C 0.28211(13) 0.43016(11) 0.32099(5) 0.0168(3) Uani 1 1 d . . . . .
C41 C 0.83738(13) 0.45569(13) 0.31141(5) 0.0220(3) Uani 1 1 d . . . . .
H41 H 0.889402 0.407674 0.317259 0.026 Uiso 1 1 calc R U . . .
C45 C 0.71145(14) 0.37213(12) 0.35784(5) 0.0221(3) Uani 1 1 d . . . . .
H45 H 0.642677 0.387828 0.370583 0.027 Uiso 1 1 calc R U . . .
C9 C 0.21871(13) 0.74185(12) 0.35745(5) 0.0192(3) Uani 1 1 d . . . . .
C15 C 0.48137(13) 0.80641(11) 0.49127(5) 0.0199(3) Uani 1 1 d . . . . .
C48 C 0.60018(14) 0.68033(12) 0.28333(5) 0.0232(3) Uani 1 1 d . . . . .
H48 H 0.526226 0.664802 0.292122 0.028 Uiso 0.4 1 calc R U P A 1
H48A H 0.527123 0.652192 0.287212 0.028 Uiso 0.6 1 calc R U P B 2
C33 C 0.24363(14) 0.34692(12) 0.33984(5) 0.0207(3) Uani 1 1 d . . . . .
C4 C 0.12620(13) 0.68274(12) 0.36433(5) 0.0209(3) Uani 1 1 d . . . . .
C2 C 0.13806(14) 0.59773(13) 0.39264(5) 0.0246(4) Uani 1 1 d . . . . .
H2 H 0.211024 0.569119 0.389028 0.030 Uiso 1 1 calc R U . . .
C29 C 0.22905(13) 0.46377(12) 0.28565(5) 0.0190(3) Uani 1 1 d . . . . .
C43 C 0.78497(14) 0.59888(12) 0.27583(5) 0.0231(3) Uani 1 1 d . . . . .
H43 H 0.802047 0.647068 0.258027 0.028 Uiso 1 1 calc R U . . .
C27 C 0.26458(14) 0.55587(13) 0.26526(5) 0.0233(3) Uani 1 1 d . . . . .
H27 H 0.313071 0.591690 0.284159 0.028 Uiso 1 1 calc R U . . .
C22 C 0.59559(14) 0.88331(12) 0.44262(5) 0.0226(3) Uani 1 1 d . . . . .
C8 C 0.20998(15) 0.81871(12) 0.33036(5) 0.0235(3) Uani 1 1 d . . . . .
C42 C 0.86230(14) 0.52765(13) 0.28525(5) 0.0241(3) Uani 1 1 d . . . . .
H42 H 0.930852 0.528416 0.273939 0.029 Uiso 1 1 calc R U . . .
C32 C 0.15362(14) 0.29720(12) 0.32238(5) 0.0239(3) Uani 1 1 d . . . . .
H32 H 0.127099 0.242575 0.334711 0.029 Uiso 1 1 calc R U . . .
C35 C 0.30375(15) 0.30921(12) 0.37736(5) 0.0243(3) Uani 1 1 d . . . . .
H35 H 0.335469 0.364647 0.391886 0.029 Uiso 1 1 calc R U . . .
C28 C 0.16579(16) 0.62090(14) 0.25350(6) 0.0287(4) Uani 1 1 d . . . . .
H28A H 0.120823 0.590420 0.232876 0.043 Uiso 1 1 calc R U . . .
H28B H 0.192308 0.681602 0.244170 0.043 Uiso 1 1 calc R U . . .
H28C H 0.122346 0.631437 0.276070 0.043 Uiso 1 1 calc R U . . .
C30 C 0.14041(14) 0.41029(12) 0.26895(5) 0.0235(3) Uani 1 1 d . . . . .
H30 H 0.105794 0.430599 0.245206 0.028 Uiso 1 1 calc R U . . .
C16 C 0.38981(15) 0.73823(12) 0.50252(5) 0.0241(3) Uani 1 1 d . . . . .
H16 H 0.379142 0.690300 0.481389 0.029 Uiso 1 1 calc R U . . .
C31 C 0.10310(14) 0.32789(13) 0.28696(5) 0.0253(4) Uani 1 1 d . . . . .
H31 H 0.044198 0.293155 0.275311 0.030 Uiso 1 1 calc R U . . .
C23 C 0.62445(17) 0.90151(14) 0.40030(6) 0.0330(4) Uani 1 1 d . . . . .
H23 H 0.595325 0.847443 0.384279 0.040 Uiso 1 1 calc R U . . .
C19 C 0.53575(15) 0.86253(12) 0.52060(5) 0.0256(4) Uani 1 1 d . . . . .
H19 H 0.515295 0.856923 0.546623 0.031 Uiso 1 1 calc R U . . .
C10 C 0.30911(16) 0.87899(13) 0.31963(5) 0.0273(4) Uani 1 1 d . . . . .
H10 H 0.372961 0.858077 0.336528 0.033 Uiso 1 1 calc R U . . .
C1 C 0.13702(18) 0.63050(17) 0.43567(6) 0.0386(5) Uani 1 1 d . . . . .
H1A H 0.197147 0.674513 0.441238 0.058 Uiso 1 1 calc R U . . .
H1B H 0.145254 0.575502 0.452791 0.058 Uiso 1 1 calc R U . . .
H1C H 0.068016 0.662093 0.440055 0.058 Uiso 1 1 calc R U . . .
C54 C 0.64365(18) 0.57513(16) 0.47484(6) 0.0357(5) Uani 1 1 d . . . . .
H54A H 0.660918 0.510553 0.484271 0.043 Uiso 1 1 calc R U . . .
H54B H 0.574318 0.595375 0.485486 0.043 Uiso 1 1 calc R U . . .
C5 C 0.02433(14) 0.70582(14) 0.34535(6) 0.0271(4) Uani 1 1 d . . . . .
H5 H -0.037765 0.668777 0.350100 0.033 Uiso 1 1 calc R U . . .
C47 C 0.69376(18) 0.27705(13) 0.33525(6) 0.0347(4) Uani 1 1 d . . . . .
H47A H 0.634181 0.284460 0.315590 0.052 Uiso 1 1 calc R U . . .
H47B H 0.675616 0.227009 0.353413 0.052 Uiso 1 1 calc R U . . .
H47C H 0.760420 0.260170 0.322607 0.052 Uiso 1 1 calc R U . . .
C12 C 0.33702(17) 0.86183(16) 0.27662(6) 0.0353(4) Uani 1 1 d . . . . .
H12A H 0.352456 0.794692 0.272791 0.053 Uiso 1 1 calc R U . . .
H12B H 0.400902 0.899300 0.270701 0.053 Uiso 1 1 calc R U . . .
H12C H 0.275223 0.880740 0.259375 0.053 Uiso 1 1 calc R U . . .
C7 C 0.10580(16) 0.83767(14) 0.31190(6) 0.0299(4) Uani 1 1 d . . . . .
H7 H 0.098298 0.888470 0.294023 0.036 Uiso 1 1 calc R U . . .
C21 C 0.64807(16) 0.93611(13) 0.47354(6) 0.0282(4) Uani 1 1 d . . . . .
H21 H 0.704107 0.979138 0.467852 0.034 Uiso 1 1 calc R U . . .
C18 C 0.28048(16) 0.79351(14) 0.50576(6) 0.0321(4) Uani 1 1 d . . . . .
H18A H 0.288850 0.840595 0.526489 0.048 Uiso 1 1 calc R U . . .
H18B H 0.222595 0.749187 0.511697 0.048 Uiso 1 1 calc R U . . .
H18C H 0.261645 0.825285 0.481122 0.048 Uiso 1 1 calc R U . . .
C17 C 0.41720(18) 0.68462(15) 0.54122(6) 0.0350(4) Uani 1 1 d . . . . .
H17A H 0.489447 0.656077 0.540409 0.052 Uiso 1 1 calc R U . . .
H17B H 0.363090 0.635026 0.544633 0.052 Uiso 1 1 calc R U . . .
H17C H 0.416273 0.729066 0.562948 0.052 Uiso 1 1 calc R U . . .
C6 C 0.01450(16) 0.78316(14) 0.31952(6) 0.0310(4) Uani 1 1 d . . . . .
H6 H -0.054087 0.798181 0.307325 0.037 Uiso 1 1 calc R U . . .
C51 C 0.72829(16) 0.63016(17) 0.41717(6) 0.0356(4) Uani 1 1 d . . . . .
H51A H 0.705130 0.693273 0.407566 0.043 Uiso 1 1 calc R U . . .
H51B H 0.761473 0.595375 0.395903 0.043 Uiso 1 1 calc R U . . .
C3 C 0.05241(16) 0.51839(14) 0.38456(7) 0.0339(4) Uani 1 1 d . . . . .
H3A H -0.020217 0.542847 0.389068 0.051 Uiso 1 1 calc R U . . .
H3B H 0.068497 0.464949 0.401942 0.051 Uiso 1 1 calc R U . . .
H3C H 0.055036 0.497457 0.357583 0.051 Uiso 1 1 calc R U . . .
C26 C 0.33086(19) 0.53450(17) 0.22898(7) 0.0404(5) Uani 1 1 d . . . . .
H26A H 0.396218 0.498590 0.236918 0.061 Uiso 1 1 calc R U . . .
H26B H 0.351842 0.594025 0.216987 0.061 Uiso 1 1 calc R U . . .
H26C H 0.286137 0.497455 0.210270 0.061 Uiso 1 1 calc R U . . .
C20 C 0.61904(16) 0.92603(13) 0.51190(6) 0.0292(4) Uani 1 1 d . . . . .
H20 H 0.655163 0.961701 0.531948 0.035 Uiso 1 1 calc R U . . .
C46 C 0.80352(16) 0.36031(15) 0.39016(6) 0.0343(4) Uani 1 1 d . . . . .
H46A H 0.872047 0.345953 0.378249 0.052 Uiso 1 1 calc R U . . .
H46B H 0.785045 0.308540 0.407457 0.052 Uiso 1 1 calc R U . . .
H46C H 0.811308 0.418993 0.405075 0.052 Uiso 1 1 calc R U . . .
C57 C 0.97250(19) 1.14621(17) 0.42222(8) 0.0468(6) Uani 1 1 d . . . . .
H57 H 0.940121 1.204846 0.428276 0.056 Uiso 1 1 calc R U . . .
C37 C 0.39909(18) 0.24405(16) 0.36649(6) 0.0385(5) Uani 1 1 d . . . . .
H37A H 0.369918 0.186840 0.353848 0.058 Uiso 1 1 calc R U . . .
H37B H 0.442247 0.226677 0.390034 0.058 Uiso 1 1 calc R U . . .
H37C H 0.445178 0.277598 0.348742 0.058 Uiso 1 1 calc R U . . .
C56 C 1.03699(19) 1.09995(17) 0.45112(9) 0.0478(6) Uani 1 1 d . . . . .
C11 C 0.2911(2) 0.98665(14) 0.32732(7) 0.0406(5) Uani 1 1 d . . . . .
H11A H 0.228524 1.009037 0.311214 0.061 Uiso 1 1 calc R U . . .
H11B H 0.356012 1.021975 0.320826 0.061 Uiso 1 1 calc R U . . .
H11C H 0.277359 0.996334 0.354730 0.061 Uiso 1 1 calc R U . . .
C50 C 0.5961(2) 0.71232(18) 0.24058(6) 0.0436(5) Uani 1 1 d . . . . .
H50A H 0.666807 0.738396 0.234412 0.065 Uiso 1 1 calc R U . . .
H50B H 0.540012 0.760799 0.236432 0.065 Uiso 1 1 calc R U . . .
H50C H 0.578987 0.658078 0.223738 0.065 Uiso 1 1 calc R U . . .
C25 C 0.7489(2) 0.90734(18) 0.39489(8) 0.0482(6) Uani 1 1 d . . . . .
H25A H 0.778888 0.962571 0.408779 0.072 Uiso 1 1 calc R U . . .
H25B H 0.761905 0.913132 0.367248 0.072 Uiso 1 1 calc R U . . .
H25C H 0.784112 0.850002 0.405258 0.072 Uiso 1 1 calc R U . . .
C24 C 0.5667(2) 0.99363(18) 0.38464(7) 0.0493(6) Uani 1 1 d . . . . .
H24A H 0.488514 0.988890 0.388057 0.074 Uiso 1 1 calc R U . . .
H24B H 0.579515 1.001187 0.357043 0.074 Uiso 1 1 calc R U . . .
H24C H 0.596115 1.048346 0.399033 0.074 Uiso 1 1 calc R U . . .
C36 C 0.22840(19) 0.25551(17) 0.40494(6) 0.0425(5) Uani 1 1 d . . . . .
H36A H 0.165811 0.295241 0.410240 0.064 Uiso 1 1 calc R U . . .
H36B H 0.269039 0.240879 0.429330 0.064 Uiso 1 1 calc R U . . .
H36C H 0.203081 0.196707 0.392540 0.064 Uiso 1 1 calc R U . . .
C52 C 0.80949(18) 0.6391(2) 0.45291(7) 0.0539(7) Uani 1 1 d . . . . .
H52A H 0.858537 0.583736 0.455058 0.065 Uiso 1 1 calc R U . . .
H52B H 0.853610 0.697269 0.451492 0.065 Uiso 1 1 calc R U . . .
C53 C 0.73436(19) 0.6431(2) 0.48709(7) 0.0492(6) Uani 1 1 d . . . . .
H53A H 0.772809 0.622153 0.511467 0.059 Uiso 1 1 calc R U . . .
H53B H 0.705985 0.707725 0.490673 0.059 Uiso 1 1 calc R U . . .
C58 C 0.9540(2) 1.1090(2) 0.38460(10) 0.0590(7) Uani 1 1 d . . . . .
H58 H 0.910896 1.143129 0.365824 0.071 Uiso 1 1 calc R U . . .
C49 C 0.6494(8) 0.7772(6) 0.3042(3) 0.044(2) Uani 0.4 1 d . . P C 1
H49A H 0.661669 0.766259 0.332106 0.066 Uiso 0.4 1 calc R U P C 1
H49B H 0.597391 0.828966 0.299932 0.066 Uiso 0.4 1 calc R U P C 1
H49C H 0.718208 0.793832 0.292992 0.066 Uiso 0.4 1 calc R U P C 1
C60 C 1.0613(2) 0.97345(19) 0.40290(10) 0.0577(7) Uani 1 1 d . . . . .
H60 H 1.090265 0.913800 0.396330 0.069 Uiso 1 1 calc R U . . .
C55 C 1.0619(2) 1.1433(3) 0.49040(9) 0.0698(8) Uani 1 1 d . . . . .
H55A H 1.129990 1.178985 0.490027 0.105 Uiso 1 1 calc R U . . .
H55B H 1.069198 1.093321 0.509964 0.105 Uiso 1 1 calc R U . . .
H55C H 1.002797 1.185961 0.496757 0.105 Uiso 1 1 calc R U . . .
C61 C 1.0826(2) 1.01027(19) 0.44068(10) 0.0592(8) Uani 1 1 d . . . . .
H61 H 1.126770 0.975971 0.459083 0.071 Uiso 1 1 calc R U . . .
C59 C 0.9978(2) 1.0241(2) 0.37505(10) 0.0639(8) Uani 1 1 d . . . . .
H59 H 0.985429 0.999314 0.349667 0.077 Uiso 1 1 calc R U . . .
H13 H 0.3309(14) 0.8413(13) 0.4091(5) 0.012(4) Uiso 1 1 d . . . . .
H38 H 0.4797(15) 0.4430(13) 0.2993(6) 0.018(5) Uiso 1 1 d . . . . .
C62 C 0.6133(5) 0.7564(4) 0.31326(18) 0.0371(12) Uani 0.6 1 d . . P C 2
H62A H 0.602613 0.729734 0.338961 0.056 Uiso 0.6 1 calc R U P C 2
H62B H 0.559454 0.806124 0.307689 0.056 Uiso 0.6 1 calc R U P C 2
H62C H 0.686496 0.783245 0.312740 0.056 Uiso 0.6 1 calc R U P C 2

loop_
_atom_site_aniso_label
_atom_site_aniso_U_11
_atom_site_aniso_U_22
_atom_site_aniso_U_33
_atom_site_aniso_U_23
_atom_site_aniso_U_13
_atom_site_aniso_U_12
Pr1 0.01540(4) 0.01699(4) 0.01304(4) -0.00138(3) 0.00077(3) 0.00022(3)
F1 0.0381(6) 0.0287(5) 0.0212(5) 0.0048(4) -0.0013(4) -0.0006(5)
O1 0.0200(6) 0.0349(7) 0.0209(6) -0.0035(5) -0.0015(5) -0.0004(5)
N4 0.0156(6) 0.0190(6) 0.0151(6) -0.0025(5) 0.0016(5) -0.0020(5)
N1 0.0172(6) 0.0190(6) 0.0166(6) 0.0003(5) -0.0015(5) 0.0001(5)
N2 0.0177(6) 0.0191(6) 0.0166(6) -0.0026(5) -0.0001(5) -0.0012(5)
N3 0.0142(6) 0.0216(6) 0.0154(6) -0.0023(5) 0.0041(5) -0.0013(5)
C39 0.0150(7) 0.0193(7) 0.0145(7) -0.0039(5) 0.0019(5) -0.0027(6)
C38 0.0195(8) 0.0161(7) 0.0130(7) -0.0003(5) 0.0022(5) -0.0003(6)
C13 0.0199(8) 0.0162(7) 0.0155(7) 0.0007(5) 0.0027(6) -0.0007(6)
C14 0.0189(8) 0.0172(7) 0.0192(8) -0.0026(6) -0.0028(6) 0.0022(6)
C40 0.0196(8) 0.0206(7) 0.0162(7) -0.0027(6) 0.0011(6) -0.0008(6)
C44 0.0176(7) 0.0224(8) 0.0171(7) -0.0008(6) 0.0026(6) -0.0029(6)
C34 0.0141(7) 0.0195(7) 0.0171(7) -0.0041(6) 0.0028(5) -0.0013(5)
C41 0.0164(8) 0.0279(8) 0.0218(8) -0.0037(7) 0.0002(6) 0.0021(6)
C45 0.0222(8) 0.0225(8) 0.0218(8) 0.0017(6) 0.0030(6) 0.0025(6)
C9 0.0195(8) 0.0209(7) 0.0168(7) -0.0034(6) -0.0021(6) 0.0036(6)
C15 0.0214(8) 0.0186(7) 0.0196(8) -0.0012(6) -0.0013(6) 0.0022(6)
C48 0.0235(8) 0.0260(8) 0.0207(8) 0.0033(6) 0.0055(6) 0.0016(7)
C33 0.0220(8) 0.0209(8) 0.0195(8) -0.0024(6) 0.0042(6) -0.0010(6)
C4 0.0190(8) 0.0246(8) 0.0189(8) -0.0037(6) -0.0016(6) 0.0020(6)
C2 0.0181(8) 0.0304(9) 0.0252(9) 0.0030(7) -0.0006(6) -0.0037(7)
C29 0.0174(7) 0.0214(8) 0.0182(8) -0.0025(6) 0.0020(6) 0.0014(6)
C43 0.0218(8) 0.0270(9) 0.0208(8) 0.0008(6) 0.0054(6) -0.0046(6)
C27 0.0223(8) 0.0260(8) 0.0216(8) 0.0034(6) 0.0004(6) -0.0012(7)
C22 0.0224(8) 0.0208(7) 0.0247(9) -0.0034(6) 0.0020(6) -0.0009(6)
C8 0.0270(9) 0.0233(8) 0.0198(8) -0.0008(6) -0.0022(6) 0.0027(7)
C42 0.0149(8) 0.0330(9) 0.0251(9) -0.0047(7) 0.0065(6) -0.0034(7)
C32 0.0224(8) 0.0220(8) 0.0276(9) -0.0030(7) 0.0037(7) -0.0062(6)
C35 0.0326(9) 0.0227(8) 0.0174(8) 0.0005(6) -0.0006(7) -0.0080(7)
C28 0.0317(10) 0.0270(9) 0.0272(9) 0.0036(7) 0.0006(7) 0.0031(8)
C30 0.0198(8) 0.0267(8) 0.0233(8) -0.0048(7) -0.0039(6) 0.0026(7)
C16 0.0311(9) 0.0229(8) 0.0186(8) -0.0033(6) 0.0033(6) -0.0030(7)
C31 0.0180(8) 0.0277(9) 0.0299(9) -0.0070(7) -0.0023(7) -0.0031(7)
C23 0.0385(11) 0.0318(10) 0.0296(10) -0.0087(8) 0.0110(8) -0.0137(8)
C19 0.0338(10) 0.0239(8) 0.0186(8) -0.0017(6) -0.0042(7) 0.0016(7)
C10 0.0326(10) 0.0256(8) 0.0232(9) 0.0072(7) -0.0032(7) -0.0022(7)
C1 0.0364(11) 0.0550(13) 0.0243(10) 0.0039(9) 0.0017(8) -0.0122(10)
C54 0.0404(11) 0.0457(12) 0.0203(9) -0.0020(8) -0.0051(8) -0.0009(9)
C5 0.0184(8) 0.0331(9) 0.0296(9) -0.0050(7) -0.0030(7) -0.0004(7)
C47 0.0425(12) 0.0235(9) 0.0384(11) -0.0006(8) 0.0041(9) -0.0034(8)
C12 0.0358(11) 0.0403(11) 0.0296(10) 0.0062(8) 0.0004(8) 0.0034(9)
C7 0.0345(10) 0.0282(9) 0.0260(9) 0.0030(7) -0.0073(7) 0.0071(8)
C21 0.0256(9) 0.0231(8) 0.0355(10) -0.0063(7) -0.0016(7) -0.0065(7)
C18 0.0285(10) 0.0339(10) 0.0345(11) -0.0031(8) 0.0059(8) -0.0033(8)
C17 0.0464(12) 0.0308(10) 0.0282(10) 0.0047(8) 0.0072(8) -0.0004(9)
C6 0.0250(9) 0.0367(10) 0.0302(10) -0.0040(8) -0.0099(7) 0.0089(8)
C51 0.0251(10) 0.0475(12) 0.0346(11) -0.0066(9) 0.0057(8) -0.0066(9)
C3 0.0245(9) 0.0336(10) 0.0433(12) 0.0026(9) -0.0008(8) -0.0068(8)
C26 0.0424(12) 0.0442(12) 0.0362(12) 0.0149(9) 0.0170(9) 0.0109(10)
C20 0.0333(10) 0.0256(9) 0.0274(9) -0.0072(7) -0.0103(7) -0.0002(7)
C46 0.0331(10) 0.0391(11) 0.0306(10) 0.0095(8) -0.0011(8) 0.0005(8)
C57 0.0351(12) 0.0388(12) 0.0670(17) 0.0009(11) 0.0072(11) 0.0037(10)
C37 0.0409(12) 0.0434(12) 0.0304(10) 0.0061(9) -0.0051(8) 0.0080(9)
C56 0.0304(11) 0.0462(13) 0.0674(17) 0.0020(12) 0.0088(11) -0.0082(9)
C11 0.0543(14) 0.0283(10) 0.0393(12) 0.0037(9) 0.0045(10) -0.0059(9)
C50 0.0514(14) 0.0539(13) 0.0259(10) 0.0087(9) 0.0070(9) 0.0218(11)
C25 0.0428(13) 0.0515(14) 0.0523(15) -0.0122(11) 0.0227(11) -0.0190(10)
C24 0.0689(17) 0.0494(14) 0.0303(12) 0.0087(10) 0.0101(11) -0.0027(12)
C36 0.0516(13) 0.0457(12) 0.0308(11) 0.0103(10) 0.0083(9) -0.0073(10)
C52 0.0265(11) 0.0844(19) 0.0502(15) -0.0236(14) -0.0035(10) -0.0085(12)
C53 0.0423(13) 0.0642(16) 0.0397(13) -0.0131(11) -0.0106(10) 0.0003(11)
C58 0.0424(15) 0.0563(16) 0.078(2) -0.0013(15) 0.0055(13) -0.0070(12)
C49 0.052(6) 0.022(4) 0.056(6) -0.018(3) -0.002(4) 0.006(3)
C60 0.0443(14) 0.0429(13) 0.087(2) -0.0095(14) 0.0168(14) 0.0067(11)
C55 0.0587(18) 0.084(2) 0.067(2) 0.0002(17) 0.0068(15) -0.0043(16)
C61 0.0362(13) 0.0488(15) 0.093(2) 0.0180(15) 0.0109(13) 0.0042(11)
C59 0.0407(14) 0.0630(18) 0.089(2) -0.0092(16) 0.0131(14) -0.0066(13)
C62 0.047(3) 0.028(3) 0.035(3) -0.0062(18) -0.006(2) 0.010(2)

loop_
_atom_type_symbol
_atom_type_description
_atom_type_scat_dispersion_real
_atom_type_scat_dispersion_imag
_atom_type_scat_source
C C 0.0033 0.0016 'International Tables Vol C Tables 4.2.6.8 and 6.1.1.4'
H H 0.0000 0.0000 'International Tables Vol C Tables 4.2.6.8 and 6.1.1.4'
F F 0.0171 0.0103 'International Tables Vol C Tables 4.2.6.8 and 6.1.1.4'
N N 0.0061 0.0033 'International Tables Vol C Tables 4.2.6.8 and 6.1.1.4'
O O 0.0106 0.0060 'International Tables Vol C Tables 4.2.6.8 and 6.1.1.4'
Pr Pr -0.2180 2.8214 'International Tables Vol C Tables 4.2.6.8 and 6.1.1.4'

loop_
_geom_angle_atom_site_label_1
_geom_angle_atom_site_label_2
_geom_angle_atom_site_label_3
_geom_angle
_geom_angle_site_symmetry_1
_geom_angle_site_symmetry_3
_geom_angle_publ_flag
F1 Pr1 O1 87.30(4) . . ?
F1 Pr1 N4 98.39(4) . . ?
F1 Pr1 N1 109.96(4) . . ?
F1 Pr1 N2 104.65(4) . . ?
F1 Pr1 N3 129.68(4) . . ?
O1 Pr1 N4 128.94(4) . . ?
O1 Pr1 N2 80.42(4) . . ?
N4 Pr1 N2 143.66(4) . . ?
N1 Pr1 O1 133.68(4) . . ?
N1 Pr1 N4 91.87(4) . . ?
N1 Pr1 N2 54.03(4) . . ?
N1 Pr1 N3 111.94(4) . . ?
N3 Pr1 O1 83.45(4) . . ?
N3 Pr1 N4 54.22(4) . . ?
N3 Pr1 N2 122.11(4) . . ?
C54 O1 Pr1 120.00(11) . . ?
C51 O1 Pr1 120.43(11) . . ?
C51 O1 C54 109.60(14) . . ?
C38 N4 Pr1 92.19(9) . . ?
C38 N4 C34 118.83(13) . . ?
C34 N4 Pr1 148.96(10) . . ?
C13 N1 Pr1 94.54(9) . . ?
C13 N1 C9 119.54(13) . . ?
C9 N1 Pr1 144.32(10) . . ?
C13 N2 Pr1 91.79(9) . . ?
C13 N2 C14 120.13(13) . . ?
C14 N2 Pr1 144.60(10) . . ?
C39 N3 Pr1 147.70(10) . . ?
C38 N3 Pr1 93.86(9) . . ?
C38 N3 C39 118.37(13) . . ?
C40 C39 N3 120.26(14) . . ?
C44 C39 N3 119.27(14) . . ?
C44 C39 C40 120.40(14) . . ?
N4 C38 N3 119.66(14) . . ?
N4 C38 H38 121.2(11) . . ?
N3 C38 H38 119.1(11) . . ?
N1 C13 H13 120.5(10) . . ?
N2 C13 N1 118.46(14) . . ?
N2 C13 H13 121.0(10) . . ?
C15 C14 N2 120.26(14) . . ?
C15 C14 C22 120.33(15) . . ?
C22 C14 N2 119.24(15) . . ?
C39 C40 C45 121.90(15) . . ?
C41 C40 C39 118.25(15) . . ?
C41 C40 C45 119.83(15) . . ?
C39 C44 C48 120.60(14) . . ?
C43 C44 C39 118.90(15) . . ?
C43 C44 C48 120.44(15) . . ?
C33 C34 N4 118.70(14) . . ?
C29 C34 N4 120.61(14) . . ?
C29 C34 C33 120.64(14) . . ?
C40 C41 H41 119.2 . . ?
C42 C41 C40 121.56(16) . . ?
C42 C41 H41 119.2 . . ?
C40 C45 H45 108.1 . . ?
C40 C45 C47 110.28(15) . . ?
C40 C45 C46 112.09(14) . . ?
C47 C45 H45 108.1 . . ?
C46 C45 H45 108.1 . . ?
C46 C45 C47 109.99(15) . . ?
C4 C9 N1 118.04(14) . . ?
C8 C9 N1 121.02(15) . . ?
C8 C9 C4 120.87(14) . . ?
C14 C15 C16 122.24(14) . . ?
C19 C15 C14 118.37(15) . . ?
C19 C15 C16 119.36(15) . . ?
C44 C48 H48 111.7 . . ?
C44 C48 H48A 105.1 . . ?
C44 C48 C49 107.6(4) . . ?
C50 C48 C44 113.75(15) . . ?
C50 C48 H48 111.7 . . ?
C50 C48 H48A 105.1 . . ?
C50 C48 C49 99.6(4) . . ?
C49 C48 H48 111.7 . . ?
C62 C48 C44 110.1(3) . . ?
C62 C48 H48A 105.1 . . ?
C62 C48 C50 116.5(3) . . ?
C34 C33 C35 120.31(14) . . ?
C32 C33 C34 118.82(15) . . ?
C32 C33 C35 120.78(15) . . ?
C9 C4 C2 120.21(14) . . ?
C5 C4 C9 118.46(16) . . ?
C5 C4 C2 121.31(16) . . ?
C4 C2 H2 106.9 . . ?
C4 C2 C1 111.39(16) . . ?
C4 C2 C3 113.91(15) . . ?
C1 C2 H2 106.9 . . ?
C3 C2 H2 106.9 . . ?
C3 C2 C1 110.31(16) . . ?
C34 C29 C27 122.42(14) . . ?
C30 C29 C34 118.27(15) . . ?
C30 C29 C27 119.31(15) . . ?
C44 C43 H43 119.5 . . ?
C42 C43 C44 121.04(16) . . ?
C42 C43 H43 119.5 . . ?
C29 C27 H27 107.6 . . ?
C29 C27 C28 112.18(14) . . ?
C29 C27 C26 111.85(15) . . ?
C28 C27 H27 107.6 . . ?
C26 C27 H27 107.6 . . ?
C26 C27 C28 109.80(15) . . ?
C14 C22 C23 121.40(15) . . ?
C21 C22 C14 118.37(16) . . ?
C21 C22 C23 120.15(16) . . ?
C9 C8 C10 122.64(15) . . ?
C7 C8 C9 117.94(16) . . ?
C7 C8 C10 119.40(16) . . ?
C41 C42 C43 119.84(16) . . ?
C41 C42 H42 120.1 . . ?
C43 C42 H42 120.1 . . ?
C33 C32 H32 119.5 . . ?
C31 C32 C33 120.98(16) . . ?
C31 C32 H32 119.5 . . ?
C33 C35 H35 107.8 . . ?
C33 C35 C37 109.65(15) . . ?
C33 C35 C36 113.75(16) . . ?
C37 C35 H35 107.8 . . ?
C37 C35 C36 109.82(17) . . ?
C36 C35 H35 107.8 . . ?
C27 C28 H28A 109.5 . . ?
C27 C28 H28B 109.5 . . ?
C27 C28 H28C 109.5 . . ?
H28A C28 H28B 109.5 . . ?
H28A C28 H28C 109.5 . . ?
H28B C28 H28C 109.5 . . ?
C29 C30 H30 119.3 . . ?
C31 C30 C29 121.40(16) . . ?
C31 C30 H30 119.3 . . ?
C15 C16 H16 108.0 . . ?
C15 C16 C18 110.30(15) . . ?
C15 C16 C17 112.94(15) . . ?
C18 C16 H16 108.0 . . ?
C17 C16 H16 108.0 . . ?
C17 C16 C18 109.32(16) . . ?
C32 C31 H31 120.1 . . ?
C30 C31 C32 119.82(15) . . ?
C30 C31 H31 120.1 . . ?
C22 C23 H23 107.6 . . ?
C22 C23 C25 113.51(18) . . ?
C22 C23 C24 110.03(17) . . ?
C25 C23 H23 107.6 . . ?
C25 C23 C24 110.29(18) . . ?
C24 C23 H23 107.6 . . ?
C15 C19 H19 119.2 . . ?
C20 C19 C15 121.65(17) . . ?
C20 C19 H19 119.2 . . ?
C8 C10 H10 107.7 . . ?
C8 C10 C12 110.90(16) . . ?
C8 C10 C11 112.00(16) . . ?
C12 C10 H10 107.7 . . ?
C12 C10 C11 110.69(16) . . ?
C11 C10 H10 107.7 . . ?
C2 C1 H1A 109.5 . . ?
C2 C1 H1B 109.5 . . ?
C2 C1 H1C 109.5 . . ?
H1A C1 H1B 109.5 . . ?
H1A C1 H1C 109.5 . . ?
H1B C1 H1C 109.5 . . ?
O1 C54 H54A 110.5 . . ?
O1 C54 H54B 110.5 . . ?
O1 C54 C53 106.03(18) . . ?
H54A C54 H54B 108.7 . . ?
C53 C54 H54A 110.5 . . ?
C53 C54 H54B 110.5 . . ?
C4 C5 H5 119.6 . . ?
C6 C5 C4 120.86(17) . . ?
C6 C5 H5 119.6 . . ?
C45 C47 H47A 109.5 . . ?
C45 C47 H47B 109.5 . . ?
C45 C47 H47C 109.5 . . ?
H47A C47 H47B 109.5 . . ?
H47A C47 H47C 109.5 . . ?
H47B C47 H47C 109.5 . . ?
C10 C12 H12A 109.5 . . ?
C10 C12 H12B 109.5 . . ?
C10 C12 H12C 109.5 . . ?
H12A C12 H12B 109.5 . . ?
H12A C12 H12C 109.5 . . ?
H12B C12 H12C 109.5 . . ?
C8 C7 H7 119.2 . . ?
C6 C7 C8 121.64(17) . . ?
C6 C7 H7 119.2 . . ?
C22 C21 H21 119.1 . . ?
C20 C21 C22 121.76(17) . . ?
C20 C21 H21 119.1 . . ?
C16 C18 H18A 109.5 . . ?
C16 C18 H18B 109.5 . . ?
C16 C18 H18C 109.5 . . ?
H18A C18 H18B 109.5 . . ?
H18A C18 H18C 109.5 . . ?
H18B C18 H18C 109.5 . . ?
C16 C17 H17A 109.5 . . ?
C16 C17 H17B 109.5 . . ?
C16 C17 H17C 109.5 . . ?
H17A C17 H17B 109.5 . . ?
H17A C17 H17C 109.5 . . ?
H17B C17 H17C 109.5 . . ?
C5 C6 H6 119.9 . . ?
C7 C6 C5 120.13(16) . . ?
C7 C6 H6 119.9 . . ?
O1 C51 H51A 110.8 . . ?
O1 C51 H51B 110.8 . . ?
O1 C51 C52 104.58(18) . . ?
H51A C51 H51B 108.9 . . ?
C52 C51 H51A 110.8 . . ?
C52 C51 H51B 110.8 . . ?
C2 C3 H3A 109.5 . . ?
C2 C3 H3B 109.5 . . ?
C2 C3 H3C 109.5 . . ?
H3A C3 H3B 109.5 . . ?
H3A C3 H3C 109.5 . . ?
H3B C3 H3C 109.5 . . ?
C27 C26 H26A 109.5 . . ?
C27 C26 H26B 109.5 . . ?
C27 C26 H26C 109.5 . . ?
H26A C26 H26B 109.5 . . ?
H26A C26 H26C 109.5 . . ?
H26B C26 H26C 109.5 . . ?
C19 C20 H20 120.2 . . ?
C21 C20 C19 119.51(16) . . ?
C21 C20 H20 120.2 . . ?
C45 C46 H46A 109.5 . . ?
C45 C46 H46B 109.5 . . ?
C45 C46 H46C 109.5 . . ?
H46A C46 H46B 109.5 . . ?
H46A C46 H46C 109.5 . . ?
H46B C46 H46C 109.5 . . ?
C56 C57 H57 118.7 . . ?
C56 C57 C58 122.6(2) . . ?
C58 C57 H57 118.7 . . ?
C35 C37 H37A 109.5 . . ?
C35 C37 H37B 109.5 . . ?
C35 C37 H37C 109.5 . . ?
H37A C37 H37B 109.5 . . ?
H37A C37 H37C 109.5 . . ?
H37B C37 H37C 109.5 . . ?
C57 C56 C55 122.1(2) . . ?
C57 C56 C61 116.5(3) . . ?
C61 C56 C55 121.3(3) . . ?
C10 C11 H11A 109.5 . . ?
C10 C11 H11B 109.5 . . ?
C10 C11 H11C 109.5 . . ?
H11A C11 H11B 109.5 . . ?
H11A C11 H11C 109.5 . . ?
H11B C11 H11C 109.5 . . ?
C48 C50 H50A 109.5 . . ?
C48 C50 H50B 109.5 . . ?
C48 C50 H50C 109.5 . . ?
H50A C50 H50B 109.5 . . ?
H50A C50 H50C 109.5 . . ?
H50B C50 H50C 109.5 . . ?
C23 C25 H25A 109.5 . . ?
C23 C25 H25B 109.5 . . ?
C23 C25 H25C 109.5 . . ?
H25A C25 H25B 109.5 . . ?
H25A C25 H25C 109.5 . . ?
H25B C25 H25C 109.5 . . ?
C23 C24 H24A 109.5 . . ?
C23 C24 H24B 109.5 . . ?
C23 C24 H24C 109.5 . . ?
H24A C24 H24B 109.5 . . ?
H24A C24 H24C 109.5 . . ?
H24B C24 H24C 109.5 . . ?
C35 C36 H36A 109.5 . . ?
C35 C36 H36B 109.5 . . ?
C35 C36 H36C 109.5 . . ?
H36A C36 H36B 109.5 . . ?
H36A C36 H36C 109.5 . . ?
H36B C36 H36C 109.5 . . ?
C51 C52 H52A 111.2 . . ?
C51 C52 H52B 111.2 . . ?
H52A C52 H52B 109.1 . . ?
C53 C52 C51 102.93(17) . . ?
C53 C52 H52A 111.2 . . ?
C53 C52 H52B 111.2 . . ?
C54 C53 C52 103.11(19) . . ?
C54 C53 H53A 111.1 . . ?
C54 C53 H53B 111.1 . . ?
C52 C53 H53A 111.1 . . ?
C52 C53 H53B 111.1 . . ?
H53A C53 H53B 109.1 . . ?
C57 C58 H58 119.9 . . ?
C59 C58 C57 120.3(3) . . ?
C59 C58 H58 119.9 . . ?
C48 C49 H49A 109.5 . . ?
C48 C49 H49B 109.5 . . ?
C48 C49 H49C 109.5 . . ?
H49A C49 H49B 109.5 . . ?
H49A C49 H49C 109.5 . . ?
H49B C49 H49C 109.5 . . ?
C61 C60 H60 119.6 . . ?
C59 C60 H60 119.6 . . ?
C59 C60 C61 120.9(3) . . ?
C56 C55 H55A 109.5 . . ?
C56 C55 H55B 109.5 . . ?
C56 C55 H55C 109.5 . . ?
H55A C55 H55B 109.5 . . ?
H55A C55 H55C 109.5 . . ?
H55B C55 H55C 109.5 . . ?
C56 C61 H61 120.1 . . ?
C60 C61 C56 119.9(3) . . ?
C60 C61 H61 120.1 . . ?
C58 C59 C60 119.8(3) . . ?
C58 C59 H59 120.1 . . ?
C60 C59 H59 120.1 . . ?
C48 C62 H62A 109.5 . . ?
C48 C62 H62B 109.5 . . ?
C48 C62 H62C 109.5 . . ?
H62A C62 H62B 109.5 . . ?
H62A C62 H62C 109.5 . . ?
H62B C62 H62C 109.5 . . ?

loop_
_geom_bond_atom_site_label_1
_geom_bond_atom_site_label_2
_geom_bond_distance
_geom_bond_site_symmetry_2
_geom_bond_publ_flag
Pr1 F1 2.1236(11) . ?
Pr1 O1 2.4935(12) . ?
Pr1 N4 2.5298(13) . ?
Pr1 N1 2.4708(13) . ?
Pr1 N2 2.5355(13) . ?
Pr1 N3 2.4902(13) . ?
O1 C54 1.462(2) . ?
O1 C51 1.445(2) . ?
N4 C38 1.321(2) . ?
N4 C34 1.4254(19) . ?
N1 C13 1.326(2) . ?
N1 C9 1.4231(19) . ?
N2 C13 1.321(2) . ?
N2 C14 1.4320(19) . ?
N3 C39 1.428(2) . ?
N3 C38 1.325(2) . ?
C39 C40 1.413(2) . ?
C39 C44 1.411(2) . ?
C38 H38 0.95(2) . ?
C13 H13 0.986(17) . ?
C14 C15 1.410(2) . ?
C14 C22 1.411(2) . ?
C40 C41 1.397(2) . ?
C40 C45 1.519(2) . ?
C44 C48 1.518(2) . ?
C44 C43 1.391(2) . ?
C34 C33 1.409(2) . ?
C34 C29 1.407(2) . ?
C41 H41 0.9300 . ?
C41 C42 1.378(2) . ?
C45 H45 0.9800 . ?
C45 C47 1.534(2) . ?
C45 C46 1.528(2) . ?
C9 C4 1.415(2) . ?
C9 C8 1.407(2) . ?
C15 C16 1.519(2) . ?
C15 C19 1.398(2) . ?
C48 H48 0.9800 . ?
C48 H48A 0.9800 . ?
C48 C50 1.511(3) . ?
C48 C49 1.617(9) . ?
C48 C62 1.466(6) . ?
C33 C32 1.393(2) . ?
C33 C35 1.523(2) . ?
C4 C2 1.522(2) . ?
C4 C5 1.396(2) . ?
C2 H2 0.9800 . ?
C2 C1 1.526(3) . ?
C2 C3 1.526(2) . ?
C29 C27 1.524(2) . ?
C29 C30 1.398(2) . ?
C43 H43 0.9300 . ?
C43 C42 1.386(2) . ?
C27 H27 0.9800 . ?
C27 C28 1.532(2) . ?
C27 C26 1.529(3) . ?
C22 C23 1.512(3) . ?
C22 C21 1.402(2) . ?
C8 C10 1.520(3) . ?
C8 C7 1.401(2) . ?
C42 H42 0.9300 . ?
C32 H32 0.9300 . ?
C32 C31 1.384(2) . ?
C35 H35 0.9800 . ?
C35 C37 1.524(3) . ?
C35 C36 1.530(3) . ?
C28 H28A 0.9600 . ?
C28 H28B 0.9600 . ?
C28 H28C 0.9600 . ?
C30 H30 0.9300 . ?
C30 C31 1.382(3) . ?
C16 H16 0.9800 . ?
C16 C18 1.536(3) . ?
C16 C17 1.527(3) . ?
C31 H31 0.9300 . ?
C23 H23 0.9800 . ?
C23 C25 1.525(3) . ?
C23 C24 1.537(3) . ?
C19 H19 0.9300 . ?
C19 C20 1.380(3) . ?
C10 H10 0.9800 . ?
C10 C12 1.529(3) . ?
C10 C11 1.534(3) . ?
C1 H1A 0.9600 . ?
C1 H1B 0.9600 . ?
C1 H1C 0.9600 . ?
C54 H54A 0.9700 . ?
C54 H54B 0.9700 . ?
C54 C53 1.488(3) . ?
C5 H5 0.9300 . ?
C5 C6 1.385(3) . ?
C47 H47A 0.9600 . ?
C47 H47B 0.9600 . ?
C47 H47C 0.9600 . ?
C12 H12A 0.9600 . ?
C12 H12B 0.9600 . ?
C12 H12C 0.9600 . ?
C7 H7 0.9300 . ?
C7 C6 1.373(3) . ?
C21 H21 0.9300 . ?
C21 C20 1.369(3) . ?
C18 H18A 0.9600 . ?
C18 H18B 0.9600 . ?
C18 H18C 0.9600 . ?
C17 H17A 0.9600 . ?
C17 H17B 0.9600 . ?
C17 H17C 0.9600 . ?
C6 H6 0.9300 . ?
C51 H51A 0.9700 . ?
C51 H51B 0.9700 . ?
C51 C52 1.522(3) . ?
C3 H3A 0.9600 . ?
C3 H3B 0.9600 . ?
C3 H3C 0.9600 . ?
C26 H26A 0.9600 . ?
C26 H26B 0.9600 . ?
C26 H26C 0.9600 . ?
C20 H20 0.9300 . ?
C46 H46A 0.9600 . ?
C46 H46B 0.9600 . ?
C46 H46C 0.9600 . ?
C57 H57 0.9300 . ?
C57 C56 1.377(4) . ?
C57 C58 1.381(4) . ?
C37 H37A 0.9600 . ?
C37 H37B 0.9600 . ?
C37 H37C 0.9600 . ?
C56 C55 1.476(4) . ?
C56 C61 1.413(4) . ?
C11 H11A 0.9600 . ?
C11 H11B 0.9600 . ?
C11 H11C 0.9600 . ?
C50 H50A 0.9600 . ?
C50 H50B 0.9600 . ?
C50 H50C 0.9600 . ?
C25 H25A 0.9600 . ?
C25 H25B 0.9600 . ?
C25 H25C 0.9600 . ?
C24 H24A 0.9600 . ?
C24 H24B 0.9600 . ?
C24 H24C 0.9600 . ?
C36 H36A 0.9600 . ?
C36 H36B 0.9600 . ?
C36 H36C 0.9600 . ?
C52 H52A 0.9700 . ?
C52 H52B 0.9700 . ?
C52 C53 1.507(3) . ?
C53 H53A 0.9700 . ?
C53 H53B 0.9700 . ?
C58 H58 0.9300 . ?
C58 C59 1.338(4) . ?
C49 H49A 0.9600 . ?
C49 H49B 0.9600 . ?
C49 H49C 0.9600 . ?
C60 H60 0.9300 . ?
C60 C61 1.388(4) . ?
C60 C59 1.376(4) . ?
C55 H55A 0.9600 . ?
C55 H55B 0.9600 . ?
C55 H55C 0.9600 . ?
C61 H61 0.9300 . ?
C59 H59 0.9300 . ?
C62 H62A 0.9600 . ?
C62 H62B 0.9600 . ?
C62 H62C 0.9600 . ?

loop_
_geom_torsion_atom_site_label_1
_geom_torsion_atom_site_label_2
_geom_torsion_atom_site_label_3
_geom_torsion_atom_site_label_4
_geom_torsion
_geom_torsion_site_symmetry_1
_geom_torsion_site_symmetry_2
_geom_torsion_site_symmetry_3
_geom_torsion_site_symmetry_4
_geom_torsion_publ_flag
Pr1 O1 C54 C53 -136.11(15) . . . . ?
Pr1 O1 C51 C52 159.36(14) . . . . ?
Pr1 N4 C38 N3 -2.84(15) . . . . ?
Pr1 N4 C34 C33 -67.6(2) . . . . ?
Pr1 N4 C34 C29 110.0(2) . . . . ?
Pr1 N1 C13 N2 11.03(15) . . . . ?
Pr1 N1 C9 C4 44.5(3) . . . . ?
Pr1 N1 C9 C8 -132.60(16) . . . . ?
Pr1 N2 C13 N1 -10.71(15) . . . . ?
Pr1 N2 C14 C15 -65.6(2) . . . . ?
Pr1 N2 C14 C22 109.63(19) . . . . ?
Pr1 N3 C39 C40 87.2(2) . . . . ?
Pr1 N3 C39 C44 -89.8(2) . . . . ?
Pr1 N3 C38 N4 2.89(15) . . . . ?
O1 C54 C53 C52 -29.1(2) . . . . ?
O1 C51 C52 C53 -31.4(3) . . . . ?
N4 C34 C33 C32 179.09(15) . . . . ?
N4 C34 C33 C35 -4.3(2) . . . . ?
N4 C34 C29 C27 -0.4(2) . . . . ?
N4 C34 C29 C30 179.78(15) . . . . ?
N1 C9 C4 C2 0.8(2) . . . . ?
N1 C9 C4 C5 179.24(15) . . . . ?
N1 C9 C8 C10 2.0(2) . . . . ?
N1 C9 C8 C7 -179.99(15) . . . . ?
N2 C14 C15 C16 -6.3(2) . . . . ?
N2 C14 C15 C19 175.60(14) . . . . ?
N2 C14 C22 C23 8.9(2) . . . . ?
N2 C14 C22 C21 -174.57(15) . . . . ?
N3 C39 C40 C41 -177.16(14) . . . . ?
N3 C39 C40 C45 4.1(2) . . . . ?
N3 C39 C44 C48 -0.5(2) . . . . ?
N3 C39 C44 C43 176.70(14) . . . . ?
C39 N3 C38 N4 -179.39(14) . . . . ?
C39 C40 C41 C42 0.8(2) . . . . ?
C39 C40 C45 C47 107.71(18) . . . . ?
C39 C40 C45 C46 -129.38(17) . . . . ?
C39 C44 C48 C50 -143.10(18) . . . . ?
C39 C44 C48 C49 107.5(4) . . . . ?
C39 C44 C48 C62 84.0(3) . . . . ?
C39 C44 C43 C42 0.2(2) . . . . ?
C38 N4 C34 C33 109.98(17) . . . . ?
C38 N4 C34 C29 -72.37(19) . . . . ?
C38 N3 C39 C40 -88.54(18) . . . . ?
C38 N3 C39 C44 94.51(18) . . . . ?
C13 N1 C9 C4 -116.44(17) . . . . ?
C13 N1 C9 C8 66.5(2) . . . . ?
C13 N2 C14 C15 85.96(19) . . . . ?
C13 N2 C14 C22 -98.82(18) . . . . ?
C14 N2 C13 N1 -174.69(14) . . . . ?
C14 C15 C16 C18 -96.86(19) . . . . ?
C14 C15 C16 C17 140.48(17) . . . . ?
C14 C15 C19 C20 -1.4(3) . . . . ?
C14 C22 C23 C25 -137.39(18) . . . . ?
C14 C22 C23 C24 98.5(2) . . . . ?
C14 C22 C21 C20 -0.8(3) . . . . ?
C40 C39 C44 C48 -177.43(14) . . . . ?
C40 C39 C44 C43 -0.2(2) . . . . ?
C40 C41 C42 C43 -0.9(3) . . . . ?
C44 C39 C40 C41 -0.2(2) . . . . ?
C44 C39 C40 C45 -179.01(14) . . . . ?
C44 C43 C42 C41 0.4(3) . . . . ?
C34 N4 C38 N3 178.40(14) . . . . ?
C34 C33 C32 C31 0.7(3) . . . . ?
C34 C33 C35 C37 -85.5(2) . . . . ?
C34 C33 C35 C36 151.11(17) . . . . ?
C34 C29 C27 C28 -132.50(17) . . . . ?
C34 C29 C27 C26 103.60(19) . . . . ?
C34 C29 C30 C31 1.8(3) . . . . ?
C41 C40 C45 C47 -71.04(19) . . . . ?
C41 C40 C45 C46 51.9(2) . . . . ?
C45 C40 C41 C42 179.62(15) . . . . ?
C9 N1 C13 N2 180.00(14) . . . . ?
C9 C4 C2 C1 79.0(2) . . . . ?
C9 C4 C2 C3 -155.47(17) . . . . ?
C9 C4 C5 C6 1.8(3) . . . . ?
C9 C8 C10 C12 112.18(19) . . . . ?
C9 C8 C10 C11 -123.61(18) . . . . ?
C9 C8 C7 C6 -0.4(3) . . . . ?
C15 C14 C22 C23 -175.84(16) . . . . ?
C15 C14 C22 C21 0.6(2) . . . . ?
C15 C19 C20 C21 1.3(3) . . . . ?
C48 C44 C43 C42 177.37(16) . . . . ?
C33 C34 C29 C27 177.21(15) . . . . ?
C33 C34 C29 C30 -2.6(2) . . . . ?
C33 C32 C31 C30 -1.5(3) . . . . ?
C4 C9 C8 C10 -175.02(16) . . . . ?
C4 C9 C8 C7 3.0(2) . . . . ?
C4 C5 C6 C7 0.8(3) . . . . ?
C2 C4 C5 C6 -179.78(17) . . . . ?
C29 C34 C33 C32 1.4(2) . . . . ?
C29 C34 C33 C35 178.04(15) . . . . ?
C29 C30 C31 C32 0.3(3) . . . . ?
C43 C44 C48 C50 39.8(2) . . . . ?
C43 C44 C48 C49 -69.6(4) . . . . ?
C43 C44 C48 C62 -93.2(3) . . . . ?
C27 C29 C30 C31 -178.07(16) . . . . ?
C22 C14 C15 C16 178.53(15) . . . . ?
C22 C14 C15 C19 0.4(2) . . . . ?
C22 C21 C20 C19 -0.2(3) . . . . ?
C8 C9 C4 C2 177.84(15) . . . . ?
C8 C9 C4 C5 -3.7(2) . . . . ?
C8 C7 C6 C5 -1.5(3) . . . . ?
C32 C33 C35 C37 91.0(2) . . . . ?
C32 C33 C35 C36 -32.4(2) . . . . ?
C35 C33 C32 C31 -175.92(16) . . . . ?
C30 C29 C27 C28 47.3(2) . . . . ?
C30 C29 C27 C26 -76.6(2) . . . . ?
C16 C15 C19 C20 -179.59(16) . . . . ?
C23 C22 C21 C20 175.74(18) . . . . ?
C19 C15 C16 C18 81.23(19) . . . . ?
C19 C15 C16 C17 -41.4(2) . . . . ?
C10 C8 C7 C6 177.68(18) . . . . ?
C54 O1 C51 C52 13.8(2) . . . . ?
C5 C4 C2 C1 -99.47(19) . . . . ?
C5 C4 C2 C3 26.1(2) . . . . ?
C7 C8 C10 C12 -65.8(2) . . . . ?
C7 C8 C10 C11 58.4(2) . . . . ?
C21 C22 C23 C25 46.2(2) . . . . ?
C21 C22 C23 C24 -78.0(2) . . . . ?
C51 O1 C54 C53 9.6(2) . . . . ?
C51 C52 C53 C54 37.0(3) . . . . ?
C57 C56 C61 C60 0.0(4) . . . . ?
C57 C58 C59 C60 0.2(4) . . . . ?
C56 C57 C58 C59 1.1(4) . . . . ?
C58 C57 C56 C55 176.0(3) . . . . ?
C58 C57 C56 C61 -1.2(4) . . . . ?
C55 C56 C61 C60 -177.2(3) . . . . ?
C61 C60 C59 C58 -1.4(4) . . . . ?
C59 C60 C61 C56 1.3(4) . . . . ?
